data_4131041
loop_
_publ_author_name
'Yang, Kin S.'
'Gurak, Jr, John A'
'Liu, Zhen'
'Engle, Keary M.'

_publ_section_title
;
 Catalytic, Regioselective Hydrocarbofunctionalization of Unactivated
 Alkenes with Diverse C-H Nucleophiles.
;
_journal_issue 44
_journal_name_full 'Journal of the American Chemical Society'
_journal_page_first 14705
_journal_page_last 14712
_journal_paper_doi 10.1021/jacs.6b08850
_journal_volume 138
_journal_year 2016
_chemical_absolute_configuration ad
_chemical_formula_moiety 'C21 H18 N2 O3 Pd'
_chemical_formula_sum 'C21 H18 N2 O3 Pd'
_chemical_formula_weight 452.77
_space_group_crystal_system monoclinic
_space_group_IT_number 9
_space_group_name_Hall 'C -2yc'
_space_group_name_H-M_alt 'C 1 c 1'
_atom_sites_solution_hydrogens geom
_atom_sites_solution_primary direct
_audit_creation_date 2015-07-09
_audit_creation_method
;
Olex2 1.2-beta
(compiled 2015.01.26 svn.r3150 for OlexSys, GUI svn.r4998)
;
_cell_angle_alpha 90
_cell_angle_beta 102.657(6)
_cell_angle_gamma 90
_cell_formula_units_Z 4
_cell_length_a 13.718(3)
_cell_length_b 5.1398(11)
_cell_length_c 24.816(5)
_cell_measurement_reflns_used 5044
_cell_measurement_temperature 100
_cell_measurement_theta_max 26.454
_cell_measurement_theta_min 3.044
_cell_volume 1707.2(6)
_computing_cell_refinement 'SAINT v8.34A (Bruker, 2013)'
_computing_data_collection 'APEX2 v2013.6-2 (Bruker, 2013)'
_computing_data_reduction 'SAINT v8.34A (Bruker, 2013)'
_computing_molecular_graphics 'Olex2 (Dolomanov et al., 2009)'
_computing_publication_material 'Olex2 (Dolomanov et al., 2009)'
_computing_structure_refinement 'ShelXL (Sheldrick, 2008)'
_computing_structure_solution 'ShelXT (Sheldrick, 2008)'
_diffrn_ambient_temperature 100.0
_diffrn_detector 'Bruker APEX-II CCD'
_diffrn_detector_area_resol_mean 7.9
_diffrn_detector_type 'CCD Area Detector'
_diffrn_measured_fraction_theta_full 0.999
_diffrn_measured_fraction_theta_max 0.998
_diffrn_measurement_device 'Kappa Four-Circle Diffractometer'
_diffrn_measurement_device_type 'Bruker APEX II Ultra'
_diffrn_measurement_method '\f and \w scans'
_diffrn_radiation_monochromator 'Double Bounce Multilayer Mirrors'
_diffrn_radiation_probe x-ray
_diffrn_radiation_type MoK\a
_diffrn_radiation_wavelength 0.71073
_diffrn_reflns_av_R_equivalents 0.0205
_diffrn_reflns_av_unetI/netI 0.0273
_diffrn_reflns_Laue_measured_fraction_full 0.999
_diffrn_reflns_Laue_measured_fraction_max 0.998
_diffrn_reflns_limit_h_max 16
_diffrn_reflns_limit_h_min -16
_diffrn_reflns_limit_k_max 6
_diffrn_reflns_limit_k_min -6
_diffrn_reflns_limit_l_max 31
_diffrn_reflns_limit_l_min -29
_diffrn_reflns_number 7374
_diffrn_reflns_point_group_measured_fraction_full 0.914
_diffrn_reflns_point_group_measured_fraction_max 0.898
_diffrn_reflns_theta_full 25.000
_diffrn_reflns_theta_max 26.455
_diffrn_reflns_theta_min 1.682
_diffrn_source 'Micro Focus Rotating Anode'
_diffrn_source_type 'Bruker TXS'
_diffrn_standards_number 0
_exptl_absorpt_coefficient_mu 1.113
_exptl_absorpt_correction_T_max 0.0932
_exptl_absorpt_correction_T_min 0.0661
_exptl_absorpt_correction_type multi-scan
_exptl_absorpt_process_details
;
SADABS-2014/4 (Bruker,2014/4) was used for absorption correction.
wR2(int) was 0.0553 before and 0.0354 after correction.
The Ratio of minimum to maximum transmission is 0.7092.
The \l/2 correction factor is 0.00150.
;
_exptl_crystal_colour orange
_exptl_crystal_colour_primary orange
_exptl_crystal_density_diffrn 1.762
_exptl_crystal_description block
_exptl_crystal_F_000 912
_exptl_crystal_size_max 0.26
_exptl_crystal_size_mid 0.2
_exptl_crystal_size_min 0.05
_refine_diff_density_max 0.253
_refine_diff_density_min -0.240
_refine_diff_density_rms 0.049
_refine_ls_abs_structure_details
;
 Flack x determined using 1284 quotients [(I+)-(I-)]/[(I+)+(I-)]
 (Parsons, Flack and Wagner, Acta Cryst. B69 (2013) 249-259).
;
_refine_ls_abs_structure_Flack -0.005(19)
_refine_ls_extinction_method none
_refine_ls_goodness_of_fit_ref 1.088
_refine_ls_hydrogen_treatment constr
_refine_ls_matrix_type full
_refine_ls_number_parameters 252
_refine_ls_number_reflns 3164
_refine_ls_number_restraints 2
_refine_ls_restrained_S_all 1.087
_refine_ls_R_factor_all 0.0209
_refine_ls_R_factor_gt 0.0201
_refine_ls_shift/su_max 0.000
_refine_ls_shift/su_mean 0.000
_refine_ls_structure_factor_coef Fsqd
_refine_ls_weighting_details 'w=1/[\s^2^(Fo^2^)+(0.0135P)^2^+1.3841P] where P=(Fo^2^+2Fc^2^)/3'
_refine_ls_weighting_scheme calc
_refine_ls_wR_factor_gt 0.0455
_refine_ls_wR_factor_ref 0.0459
_reflns_Friedel_coverage 0.797
_reflns_Friedel_fraction_full 0.828
_reflns_Friedel_fraction_max 0.797
_reflns_number_gt 3084
_reflns_number_total 3164
_reflns_threshold_expression 'I > 2\s(I)'
_cod_data_source_file ja6b08850_si_004.cif
_cod_data_source_block engle01_c
_cod_depositor_comments
;
The following automatic conversions were performed:

data item '_diffrn_radiation_probe' value 'X-ray' was changed to
'x-ray' in accordance with the
/home/saulius/struct/COD-crude-data/automatic-downloads/DataCite-retrospective/ACS/depositions/lib/dictionaries/cif_core.dic
dictionary named 'cif_core.dic' version 2.4.2 last updated on
2011-04-26.

Automatic conversion script
Id: cif_fix_values 6909 2019-04-08 15:41:33Z antanas 
;
_cod_database_code 4131041
_shelxl_version_number 2014/6
_shelx_space_group_comment
;
The symmetry employed for this shelxl refinement is uniquely defined
by the following loop, which should always be used as a source of
symmetry information in preference to the above space-group names.
They are only intended as comments.
;
_shelx_estimated_absorpt_t_max 0.946
_shelx_estimated_absorpt_t_min 0.761
_olex2_refinement_description
;
1. Fixed Uiso
 At 1.2 times of:
  All C(H) groups, All C(H,H,H,H) groups
 At 1.5 times of:
  All C(H,H,H) groups
2. Uiso/Uaniso restraints and constraints
Uanis(C13') = Uanis(C12)
Uanis(C13) = Uanis(C12')
3. Others
 Sof(H11C)=Sof(H11D)=Sof(C12')=Sof(H12')=Sof(C13')=Sof(H13')=1-FVAR(1)
 Sof(H11A)=Sof(H11B)=Sof(C12)=Sof(H12)=Sof(C13)=Sof(H13)=FVAR(1)
4.a Ternary CH refined with riding coordinates:
 C12(H12), C13(H13), C12'(H12'), C13'(H13')
4.b Secondary CH2 refined with riding coordinates:
 C11(H11A,H11B), C11(H11C,H11D)
4.c Aromatic/amide H refined with riding coordinates:
 C1(H1), C2(H2), C3(H3), C5(H5), C6(H6), C7(H7), C15(H15), C16(H16), C17(H17),
 C18(H18), C19(H19)
4.d Idealised Me refined as rotating group:
 C21(H21A,H21B,H21C)
;
_olex2_submission_special_instructions 'No special instructions were received'

loop_
_space_group_symop_operation_xyz
'x, y, z'
'x, -y, z+1/2'
'x+1/2, y+1/2, z'
'x+1/2, -y+1/2, z+1/2'

loop_
_atom_site_label
_atom_site_type_symbol
_atom_site_fract_x
_atom_site_fract_y
_atom_site_fract_z
_atom_site_U_iso_or_equiv
_atom_site_adp_type
_atom_site_occupancy
_atom_site_site_symmetry_order
_atom_site_calc_flag
_atom_site_refinement_flags_posn
_atom_site_refinement_flags_occupancy
_atom_site_disorder_assembly
_atom_site_disorder_group
Pd1 Pd 0.48683(6) 0.75612(5) 0.51061(4) 0.02116(8) Uani 1 1 d . . . .
O1 O 0.6395(2) 0.9247(6) 0.44578(12) 0.0368(7) Uani 1 1 d . . . .
O2 O 0.5314(2) 0.6002(5) 0.44566(12) 0.0288(7) Uani 1 1 d . . . .
O3 O 0.3668(2) 1.1569(6) 0.62459(12) 0.0307(6) Uani 1 1 d . . . .
N1 N 0.5781(2) 0.5084(6) 0.56218(13) 0.0226(7) Uani 1 1 d . . . .
N2 N 0.4539(3) 0.8724(6) 0.58077(14) 0.0236(7) Uani 1 1 d . . . .
C1 C 0.6341(3) 0.3221(7) 0.54880(18) 0.0259(8) Uani 1 1 d . . . .
H1 H 0.6351 0.2955 0.5110 0.031 Uiso 1 1 calc R . . .
C2 C 0.6927(3) 0.1610(8) 0.58926(18) 0.0310(9) Uani 1 1 d . . . .
H2 H 0.7329 0.0282 0.5787 0.037 Uiso 1 1 calc R . . .
C3 C 0.6917(3) 0.1953(8) 0.64326(19) 0.0323(10) Uani 1 1 d . . . .
H3 H 0.7323 0.0887 0.6705 0.039 Uiso 1 1 calc R . . .
C4 C 0.6305(3) 0.3896(8) 0.65915(18) 0.0335(9) Uani 1 1 d . . . .
C5 C 0.6216(4) 0.4363(11) 0.7134(2) 0.0546(15) Uani 1 1 d . . . .
H5 H 0.6588 0.3348 0.7429 0.066 Uiso 1 1 calc R . . .
C6 C 0.5599(5) 0.6263(13) 0.7239(2) 0.0637(19) Uani 1 1 d . . . .
H6 H 0.5568 0.6599 0.7612 0.076 Uiso 1 1 calc R . . .
C7 C 0.4997(4) 0.7772(9) 0.6813(2) 0.0437(12) Uani 1 1 d . . . .
H7 H 0.4555 0.9049 0.6900 0.052 Uiso 1 1 calc R . . .
C8 C 0.5058(3) 0.7373(7) 0.62756(17) 0.0271(9) Uani 1 1 d . . . .
C9 C 0.5726(3) 0.5431(7) 0.61668(16) 0.0247(8) Uani 1 1 d . . . .
C10 C 0.3888(3) 1.0704(7) 0.58324(15) 0.0228(8) Uani 1 1 d . . . .
C11 C 0.3456(3) 1.1814(8) 0.52677(17) 0.0287(9) Uani 1 1 d . . . .
H11A H 0.3494 1.3734 0.5295 0.034 Uiso 0.637(5) 1 calc R P A 1
H11B H 0.2739 1.1342 0.5167 0.034 Uiso 0.637(5) 1 calc R P A 1
H11C H 0.3849 1.3359 0.5206 0.034 Uiso 0.363(5) 1 calc R P A 2
H11D H 0.2761 1.2386 0.5251 0.034 Uiso 0.363(5) 1 calc R P A 2
C14 C 0.3657(4) 0.8731(11) 0.38790(19) 0.0484(14) Uani 1 1 d . . . .
C15 C 0.3145(5) 0.6669(13) 0.3630(3) 0.0652(16) Uani 1 1 d . . . .
H15 H 0.2821 0.5538 0.3838 0.078 Uiso 1 1 calc R . . .
C16 C 0.3082(5) 0.6174(11) 0.3081(2) 0.0642(17) Uani 1 1 d . . . .
H16 H 0.2715 0.4703 0.2916 0.077 Uiso 1 1 calc R . . .
C17 C 0.3532(6) 0.7741(10) 0.2767(2) 0.0567(17) Uani 1 1 d . . . .
H17 H 0.3496 0.7384 0.2387 0.068 Uiso 1 1 calc R . . .
C18 C 0.4041(5) 0.9856(13) 0.3022(2) 0.0678(19) Uani 1 1 d . . . .
H18 H 0.4360 1.1007 0.2815 0.081 Uiso 1 1 calc R . . .
C19 C 0.4095(5) 1.0335(11) 0.3574(2) 0.0599(16) Uani 1 1 d . . . .
H19 H 0.4448 1.1820 0.3742 0.072 Uiso 1 1 calc R . . .
C20 C 0.5974(3) 0.7247(9) 0.42614(18) 0.0329(10) Uani 1 1 d . . . .
C21 C 0.6186(4) 0.5983(13) 0.37467(19) 0.0527(14) Uani 1 1 d . . . .
H21A H 0.6262 0.4101 0.3804 0.079 Uiso 1 1 calc GR . . .
H21B H 0.6804 0.6704 0.3671 0.079 Uiso 1 1 calc GR . . .
H21C H 0.5630 0.6327 0.3432 0.079 Uiso 1 1 calc GR . . .
C12 C 0.3935(5) 1.0981(11) 0.4796(2) 0.0209(11) Uani 0.637(5) 1 d . P A 1
H12 H 0.4260 1.2383 0.4618 0.025 Uiso 0.637(5) 1 calc R P A 1
C13 C 0.3519(5) 0.8962(12) 0.4463(3) 0.0243(11) Uani 0.637(5) 1 d . P A 1
H13 H 0.2858 0.8349 0.4521 0.029 Uiso 0.637(5) 1 calc R P A 1
C12' C 0.3462(9) 0.979(2) 0.4802(5) 0.0243(11) Uani 0.363(5) 1 d . P A 2
H12' H 0.2838 0.8755 0.4673 0.029 Uiso 0.363(5) 1 calc R P A 2
C13' C 0.3996(8) 1.027(2) 0.4440(4) 0.0209(11) Uani 0.363(5) 1 d . P A 2
H13' H 0.4253 1.2084 0.4421 0.025 Uiso 0.363(5) 1 calc R P A 2

loop_
_atom_site_aniso_label
_atom_site_aniso_U_11
_atom_site_aniso_U_22
_atom_site_aniso_U_33
_atom_site_aniso_U_23
_atom_site_aniso_U_13
_atom_site_aniso_U_12
Pd1 0.02476(12) 0.01856(12) 0.02103(11) 0.00019(12) 0.00692(8) 0.00067(12)
O1 0.0270(15) 0.055(2) 0.0307(16) -0.0077(14) 0.0104(13) -0.0087(14)
O2 0.0322(16) 0.0290(15) 0.0256(15) -0.0042(12) 0.0072(13) 0.0040(13)
O3 0.0356(16) 0.0291(14) 0.0296(15) -0.0019(12) 0.0118(13) 0.0045(13)
N1 0.0204(16) 0.0205(15) 0.0275(18) -0.0018(14) 0.0064(14) -0.0018(13)
N2 0.0291(19) 0.0227(16) 0.0201(16) 0.0022(13) 0.0081(14) 0.0023(14)
C1 0.0212(19) 0.0243(18) 0.033(2) -0.0018(17) 0.0071(17) -0.0030(16)
C2 0.026(2) 0.0215(19) 0.045(3) 0.0002(18) 0.0072(19) 0.0015(16)
C3 0.027(2) 0.028(2) 0.040(2) 0.0115(18) 0.0029(19) 0.0021(17)
C4 0.035(2) 0.034(2) 0.032(2) 0.0050(18) 0.0073(19) 0.0025(19)
C5 0.067(4) 0.062(3) 0.033(3) 0.020(2) 0.006(3) 0.025(3)
C6 0.096(5) 0.079(4) 0.017(2) 0.012(3) 0.015(3) 0.037(4)
C7 0.051(3) 0.054(3) 0.028(2) 0.002(2) 0.013(2) 0.019(2)
C8 0.030(2) 0.027(2) 0.025(2) 0.0042(16) 0.0075(17) -0.0017(16)
C9 0.024(2) 0.025(2) 0.026(2) 0.0042(16) 0.0076(16) -0.0014(16)
C10 0.0218(18) 0.0213(18) 0.0254(19) -0.0036(15) 0.0056(15) -0.0012(14)
C11 0.030(2) 0.0251(19) 0.031(2) -0.0014(16) 0.0076(17) 0.0094(16)
C14 0.060(3) 0.055(3) 0.028(2) 0.000(2) 0.003(2) 0.034(3)
C15 0.075(4) 0.071(4) 0.049(3) 0.014(3) 0.012(3) 0.004(4)
C16 0.087(5) 0.046(3) 0.050(3) -0.006(3) -0.006(3) -0.015(3)
C17 0.093(5) 0.052(3) 0.021(2) -0.008(2) 0.002(3) 0.011(3)
C18 0.090(5) 0.073(4) 0.041(3) 0.006(3) 0.014(3) -0.030(4)
C19 0.076(4) 0.046(3) 0.049(3) -0.013(3) -0.006(3) -0.007(3)
C20 0.0200(19) 0.051(3) 0.026(2) -0.0028(18) 0.0027(17) 0.0073(19)
C21 0.040(3) 0.086(4) 0.036(3) -0.022(3) 0.014(2) 0.001(3)
C12 0.024(3) 0.014(2) 0.025(3) 0.004(2) 0.006(2) 0.000(2)
C13 0.022(2) 0.023(3) 0.026(3) 0.002(2) 0.001(3) 0.001(2)
C12' 0.022(2) 0.023(3) 0.026(3) 0.002(2) 0.001(3) 0.001(2)
C13' 0.024(3) 0.014(2) 0.025(3) 0.004(2) 0.006(2) 0.000(2)

loop_
_atom_type_symbol
_atom_type_description
_atom_type_scat_dispersion_real
_atom_type_scat_dispersion_imag
_atom_type_scat_source
C C 0.0033 0.0016 'International Tables Vol C Tables 4.2.6.8 and 6.1.1.4'
H H 0.0000 0.0000 'International Tables Vol C Tables 4.2.6.8 and 6.1.1.4'
N N 0.0061 0.0033 'International Tables Vol C Tables 4.2.6.8 and 6.1.1.4'
O O 0.0106 0.0060 'International Tables Vol C Tables 4.2.6.8 and 6.1.1.4'
Pd Pd -0.9988 1.0072 'International Tables Vol C Tables 4.2.6.8 and 6.1.1.4'

loop_
_geom_angle_atom_site_label_1
_geom_angle_atom_site_label_2
_geom_angle_atom_site_label_3
_geom_angle
O2 Pd1 N1 90.09(13)
O2 Pd1 C12 107.01(19)
O2 Pd1 C13 84.73(19)
O2 Pd1 C12' 109.0(3)
O2 Pd1 C13' 82.3(3)
N1 Pd1 C12 161.37(18)
N1 Pd1 C13 158.91(18)
N1 Pd1 C12' 154.7(3)
N1 Pd1 C13' 171.6(3)
N2 Pd1 O2 172.20(15)
N2 Pd1 N1 82.14(14)
N2 Pd1 C12 80.79(19)
N2 Pd1 C13 102.3(2)
N2 Pd1 C12' 78.2(3)
N2 Pd1 C13' 105.5(3)
C12 Pd1 C13 35.5(2)
C12' Pd1 C13' 33.4(4)
C20 O2 Pd1 117.8(3)
C1 N1 Pd1 127.7(3)
C1 N1 C9 120.1(3)
C9 N1 Pd1 112.2(2)
C8 N2 Pd1 113.8(3)
C10 N2 Pd1 122.8(3)
C10 N2 C8 123.4(4)
N1 C1 H1 119.3
N1 C1 C2 121.4(4)
C2 C1 H1 119.3
C1 C2 H2 120.0
C3 C2 C1 120.0(4)
C3 C2 H2 120.0
C2 C3 H3 119.9
C2 C3 C4 120.2(4)
C4 C3 H3 119.9
C5 C4 C3 124.9(4)
C5 C4 C9 117.9(4)
C9 C4 C3 117.2(4)
C4 C5 H5 120.0
C6 C5 C4 120.0(4)
C6 C5 H5 120.0
C5 C6 H6 118.8
C5 C6 C7 122.4(5)
C7 C6 H6 118.8
C6 C7 H7 120.2
C8 C7 C6 119.5(4)
C8 C7 H7 120.2
N2 C8 C9 114.9(4)
C7 C8 N2 127.0(4)
C7 C8 C9 118.0(4)
N1 C9 C4 121.0(4)
N1 C9 C8 116.9(3)
C4 C9 C8 122.1(4)
O3 C10 N2 126.7(4)
O3 C10 C11 121.7(3)
N2 C10 C11 111.6(3)
C10 C11 H11A 108.0
C10 C11 H11B 108.0
C10 C11 H11C 109.2
C10 C11 H11D 109.2
C10 C11 C12 117.3(4)
C10 C11 C12' 111.9(5)
H11A C11 H11B 107.2
H11C C11 H11D 107.9
C12 C11 H11A 108.0
C12 C11 H11B 108.0
C12' C11 H11C 109.2
C12' C11 H11D 109.2
C15 C14 C19 118.5(5)
C15 C14 C13 109.9(6)
C15 C14 C13' 145.4(7)
C19 C14 C13 131.2(5)
C19 C14 C13' 96.1(6)
C14 C15 H15 119.5
C14 C15 C16 121.0(6)
C16 C15 H15 119.5
C15 C16 H16 119.2
C17 C16 C15 121.5(5)
C17 C16 H16 119.2
C16 C17 H17 121.5
C16 C17 C18 117.0(5)
C18 C17 H17 121.5
C17 C18 H18 119.6
C17 C18 C19 120.9(6)
C19 C18 H18 119.6
C14 C19 C18 121.1(5)
C14 C19 H19 119.5
C18 C19 H19 119.5
O1 C20 O2 125.2(4)
O1 C20 C21 122.2(5)
O2 C20 C21 112.6(4)
C20 C21 H21A 109.5
C20 C21 H21B 109.5
C20 C21 H21C 109.5
H21A C21 H21B 109.5
H21A C21 H21C 109.5
H21B C21 H21C 109.5
Pd1 C12 H12 116.5
C11 C12 Pd1 105.7(3)
C11 C12 H12 116.5
C13 C12 Pd1 75.0(3)
C13 C12 C11 118.9(5)
C13 C12 H12 116.5
Pd1 C13 H13 115.0
C14 C13 Pd1 113.2(4)
C14 C13 H13 115.0
C12 C13 Pd1 69.5(3)
C12 C13 C14 121.0(6)
C12 C13 H13 115.0
Pd1 C12' H12' 116.8
C11 C12' Pd1 103.7(5)
C11 C12' H12' 116.8
C13' C12' Pd1 75.8(7)
C13' C12' C11 118.8(10)
C13' C12' H12' 116.8
Pd1 C13' H13' 117.7
C14 C13' Pd1 109.7(6)
C14 C13' H13' 117.7
C12' C13' Pd1 70.7(6)
C12' C13' C14 114.3(10)
C12' C13' H13' 117.7

loop_
_geom_bond_atom_site_label_1
_geom_bond_atom_site_label_2
_geom_bond_distance
Pd1 O2 2.012(3)
Pd1 N1 2.031(3)
Pd1 N2 1.984(4)
Pd1 C12 2.211(6)
Pd1 C13 2.279(6)
Pd1 C12' 2.229(10)
Pd1 C13' 2.290(10)
O1 C20 1.227(5)
O2 C20 1.286(6)
O3 C10 1.216(5)
N1 C1 1.315(5)
N1 C9 1.383(5)
N2 C8 1.406(5)
N2 C10 1.364(5)
C1 H1 0.9500
C1 C2 1.409(6)
C2 H2 0.9500
C2 C3 1.354(6)
C3 H3 0.9500
C3 C4 1.415(6)
C4 C5 1.399(6)
C4 C9 1.414(5)
C5 H5 0.9500
C5 C6 1.354(7)
C6 H6 0.9500
C6 C7 1.422(7)
C7 H7 0.9500
C7 C8 1.370(6)
C8 C9 1.420(6)
C10 C11 1.509(5)
C11 H11A 0.9900
C11 H11B 0.9900
C11 H11C 0.9900
C11 H11D 0.9900
C11 C12 1.524(8)
C11 C12' 1.556(12)
C14 C15 1.345(9)
C14 C19 1.346(8)
C14 C13 1.508(8)
C14 C13' 1.580(12)
C15 H15 0.9500
C15 C16 1.370(8)
C16 H16 0.9500
C16 C17 1.360(9)
C17 H17 0.9500
C17 C18 1.369(8)
C18 H18 0.9500
C18 C19 1.378(7)
C19 H19 0.9500
C20 C21 1.517(6)
C21 H21A 0.9800
C21 H21B 0.9800
C21 H21C 0.9800
C12 H12 1.0000
C12 C13 1.371(9)
C13 H13 1.0000
C12' H12' 1.0000
C12' C13' 1.302(17)
C13' H13' 1.0000
